data_4026785
loop_
_publ_author_name
'Lijuan Jiao'
'Weidong Pang'
'Jinyuan Zhou'
'Yun Wei'
'Xiaolong Mu'
'Guifeng Bai'
'Erhong Hao'

_publ_section_title
;
 Regioselective Stepwise Bromination of Boron Dipyrromethene (BODIPY) Dyes
;
_journal_name_full 'Journal of Organic Chemistry'
_journal_page_first 9988
_journal_page_last 9996
_journal_paper_doi 10.1021/jo201754m
_journal_volume 76
_journal_year 2011
_chemical_formula_sum 'C21 H11 B Br5 F2 N3'
_chemical_formula_weight 753.69
_chemical_name_systematic
; 
 ? 
;
_space_group_IT_number 14
_symmetry_cell_setting monoclinic
_symmetry_space_group_name_Hall '-P 2ybc'
_symmetry_space_group_name_H-M 'P 1 21/c 1'
_atom_sites_solution_hydrogens geom
_atom_sites_solution_primary direct
_atom_sites_solution_secondary difmap
_audit_creation_method SHELXL-97
_cell_angle_alpha 90.00
_cell_angle_beta 93.922(2)
_cell_angle_gamma 90.00
_cell_formula_units_Z 4
_cell_length_a 17.350(3)
_cell_length_b 13.448(2)
_cell_length_c 9.9745(15)
_cell_measurement_reflns_used 4686
_cell_measurement_temperature 293(2)
_cell_measurement_theta_max 24.46
_cell_measurement_theta_min 2.35
_cell_volume 2321.8(6)
_computing_cell_refinement 'Bruker SMART'
_computing_data_collection 'Bruker SMART'
_computing_data_reduction 'Bruker SAINT'
_computing_molecular_graphics 'Bruker SHELXTL'
_computing_publication_material 'Bruker SHELXTL'
_computing_structure_refinement 'SHELXL-97 (Sheldrick, 1997)'
_computing_structure_solution 'SHELXS-97 (Sheldrick, 1990)'
_diffrn_ambient_temperature 293(2)
_diffrn_measured_fraction_theta_full 0.997
_diffrn_measured_fraction_theta_max 0.997
_diffrn_measurement_device_type 'CCD area detector'
_diffrn_measurement_method 'phi and omega scans'
_diffrn_radiation_monochromator graphite
_diffrn_radiation_source 'fine-focus sealed tube'
_diffrn_radiation_type MoK\a
_diffrn_radiation_wavelength 0.71073
_diffrn_reflns_av_R_equivalents 0.0546
_diffrn_reflns_av_sigmaI/netI 0.0598
_diffrn_reflns_limit_h_max 22
_diffrn_reflns_limit_h_min -18
_diffrn_reflns_limit_k_max 17
_diffrn_reflns_limit_k_min -17
_diffrn_reflns_limit_l_max 12
_diffrn_reflns_limit_l_min -12
_diffrn_reflns_number 19533
_diffrn_reflns_theta_full 27.48
_diffrn_reflns_theta_max 27.48
_diffrn_reflns_theta_min 1.92
_exptl_absorpt_coefficient_mu 8.686
_exptl_absorpt_correction_T_max 0.2399
_exptl_absorpt_correction_T_min 0.1803
_exptl_absorpt_correction_type multi-scan
_exptl_absorpt_process_details 'Semi-empirical from equivalents'
_exptl_crystal_colour red
_exptl_crystal_density_diffrn 2.156
_exptl_crystal_description block
_exptl_crystal_F_000 1424
_exptl_crystal_size_max 0.30
_exptl_crystal_size_mid 0.25
_exptl_crystal_size_min 0.23
_refine_diff_density_max 0.844
_refine_diff_density_min -0.578
_refine_diff_density_rms 0.106
_refine_ls_extinction_method none
_refine_ls_goodness_of_fit_ref 1.007
_refine_ls_hydrogen_treatment constr
_refine_ls_matrix_type full
_refine_ls_number_parameters 289
_refine_ls_number_reflns 5312
_refine_ls_number_restraints 15
_refine_ls_restrained_S_all 1.020
_refine_ls_R_factor_all 0.0930
_refine_ls_R_factor_gt 0.0433
_refine_ls_shift/su_max 0.002
_refine_ls_shift/su_mean 0.000
_refine_ls_structure_factor_coef Fsqd
_refine_ls_weighting_details 'calc w=1/[\s^2^(Fo^2^)+(0.0543P)^2^+0.2942P] where P=(Fo^2^+2Fc^2^)/3'
_refine_ls_weighting_scheme calc
_refine_ls_wR_factor_gt 0.0974
_refine_ls_wR_factor_ref 0.1157
_reflns_number_gt 3140
_reflns_number_total 5312
_reflns_threshold_expression >2sigma(I)
_cod_data_source_file jo201754m_si_009.cif
_cod_data_source_block BODIPY4c
_cod_original_cell_volume 2321.9(6)
_cod_original_sg_symbol_H-M 'P 1 21/c 1 '
_cod_database_code 4026785

loop_
_symmetry_equiv_pos_as_xyz
'x, y, z'
'-x, y+1/2, -z+1/2'
'-x, -y, -z'
'x, -y-1/2, z-1/2'

loop_
_atom_site_label
_atom_site_type_symbol
_atom_site_fract_x
_atom_site_fract_y
_atom_site_fract_z
_atom_site_U_iso_or_equiv
_atom_site_adp_type
_atom_site_occupancy
_atom_site_symmetry_multiplicity
_atom_site_calc_flag
_atom_site_refinement_flags
B1 B 0.1652(3) 0.8151(4) 0.4151(6) 0.0475(14) Uani 1 1 d .
Br1 Br 0.25480(3) 0.43868(4) 0.28351(7) 0.0651(2) Uani 1 1 d .
Br2 Br 0.38874(3) 0.60249(4) 0.16702(5) 0.05505(17) Uani 1 1 d .
Br3 Br 0.39936(4) 1.07505(4) 0.30351(7) 0.0737(2) Uani 1 1 d .
Br4 Br 0.24907(4) 1.20518(4) 0.44382(7) 0.0766(2) Uani 1 1 d .
Br5 Br 0.09685(4) 1.03358(5) 0.49469(7) 0.0741(2) Uani 1 1 d .
C1 C 0.1092(3) 0.5041(4) 0.4514(6) 0.0579(14) Uani 1 1 d U
C2 C 0.0559(4) 0.4548(5) 0.3686(6) 0.0737(18) Uani 1 1 d .
H2 H 0.0358 0.4833 0.2888 0.088 Uiso 1 1 calc R
C3 C 0.0324(4) 0.3588(6) 0.4080(9) 0.084(2) Uani 1 1 d .
H3 H -0.0032 0.3228 0.3536 0.101 Uiso 1 1 calc R
C4 C 0.0616(5) 0.3209(5) 0.5230(10) 0.090(2) Uani 1 1 d .
H4 H 0.0451 0.2585 0.5493 0.108 Uiso 1 1 calc R
C5 C 0.1139(5) 0.3696(6) 0.6021(7) 0.086(2) Uani 1 1 d .
H5 H 0.1339 0.3405 0.6816 0.103 Uiso 1 1 calc R
C6 C 0.1379(4) 0.4607(5) 0.5674(7) 0.0751(18) Uani 1 1 d .
H6 H 0.1744 0.4941 0.6232 0.090 Uiso 1 1 calc R
C7 C 0.1952(3) 0.6323(4) 0.3675(6) 0.0588(14) Uani 1 1 d U
C8 C 0.2531(3) 0.5757(3) 0.3073(5) 0.0502(13) Uani 1 1 d .
C9 C 0.3064(3) 0.6398(3) 0.2633(5) 0.0410(11) Uani 1 1 d .
C10 C 0.2844(3) 0.7394(4) 0.3013(5) 0.0429(12) Uani 1 1 d .
C11 C 0.3196(3) 0.8294(3) 0.2909(4) 0.0411(11) Uani 1 1 d .
C12 C 0.2835(3) 0.9163(3) 0.3396(5) 0.0415(11) Uani 1 1 d .
C13 C 0.3076(3) 1.0163(4) 0.3495(5) 0.0483(12) Uani 1 1 d .
C14 C 0.2495(3) 1.0696(3) 0.4057(5) 0.0538(14) Uani 1 1 d .
C15 C 0.1911(3) 1.0036(4) 0.4298(5) 0.0505(13) Uani 1 1 d .
C16 C 0.3957(3) 0.8395(3) 0.2332(4) 0.0395(11) Uani 1 1 d .
C17 C 0.4634(3) 0.8245(4) 0.3100(5) 0.0487(12) Uani 1 1 d .
H17 H 0.4621 0.8073 0.4002 0.058 Uiso 1 1 calc R
C18 C 0.5329(3) 0.8350(4) 0.2540(6) 0.0617(15) Uani 1 1 d .
H18 H 0.5786 0.8241 0.3062 0.074 Uiso 1 1 calc R
C19 C 0.5356(4) 0.8612(4) 0.1220(7) 0.0700(18) Uani 1 1 d .
H19 H 0.5831 0.8677 0.0848 0.084 Uiso 1 1 calc R
C20 C 0.4694(4) 0.8777(4) 0.0452(6) 0.0661(17) Uani 1 1 d .
H20 H 0.4714 0.8958 -0.0445 0.079 Uiso 1 1 calc R
C21 C 0.3991(3) 0.8675(4) 0.1003(5) 0.0537(14) Uani 1 1 d .
H21 H 0.3536 0.8796 0.0478 0.064 Uiso 1 1 calc R
F1 F 0.1563(2) 0.8016(2) 0.5498(3) 0.0740(10) Uani 1 1 d .
F2 F 0.09526(19) 0.8153(2) 0.3463(4) 0.0755(10) Uani 1 1 d .
N1 N 0.1314(3) 0.6021(3) 0.4189(6) 0.0893(16) Uani 1 1 d U
H1 H 0.0988 0.6480 0.4350 0.107 Uiso 1 1 calc R
N2 N 0.2154(2) 0.7299(3) 0.3648(4) 0.0472(10) Uani 1 1 d .
N3 N 0.2113(2) 0.9112(3) 0.3918(4) 0.0452(10) Uani 1 1 d .

loop_
_atom_site_aniso_label
_atom_site_aniso_U_11
_atom_site_aniso_U_22
_atom_site_aniso_U_33
_atom_site_aniso_U_23
_atom_site_aniso_U_13
_atom_site_aniso_U_12
B1 0.035(4) 0.044(3) 0.066(4) -0.002(3) 0.014(3) -0.001(3)
Br1 0.0507(4) 0.0378(3) 0.1086(5) 0.0015(3) 0.0192(3) 0.0011(2)
Br2 0.0480(4) 0.0514(3) 0.0677(3) -0.0070(3) 0.0182(3) -0.0004(2)
Br3 0.0566(4) 0.0484(3) 0.1201(5) -0.0015(3) 0.0357(4) -0.0143(3)
Br4 0.0797(5) 0.0373(3) 0.1163(5) -0.0015(3) 0.0320(4) 0.0007(3)
Br5 0.0532(4) 0.0583(4) 0.1149(5) -0.0088(3) 0.0359(4) 0.0044(3)
C1 0.042(3) 0.039(3) 0.095(4) 0.008(3) 0.027(3) 0.002(2)
C2 0.056(4) 0.095(5) 0.071(4) -0.008(4) 0.012(3) 0.017(4)
C3 0.055(5) 0.082(5) 0.118(6) -0.044(5) 0.021(4) -0.021(4)
C4 0.082(6) 0.049(4) 0.146(7) -0.002(5) 0.057(5) -0.003(4)
C5 0.097(6) 0.074(5) 0.087(5) 0.013(4) 0.015(4) 0.017(4)
C6 0.071(5) 0.057(4) 0.094(5) -0.010(4) -0.012(4) 0.002(3)
C7 0.040(3) 0.047(3) 0.091(4) 0.015(3) 0.020(3) 0.003(2)
C8 0.043(3) 0.037(3) 0.071(3) 0.000(2) 0.009(3) 0.003(2)
C9 0.027(3) 0.044(3) 0.053(3) 0.002(2) 0.006(2) -0.001(2)
C10 0.031(3) 0.048(3) 0.051(3) 0.004(2) 0.010(2) -0.002(2)
C11 0.038(3) 0.043(3) 0.042(3) 0.003(2) 0.004(2) 0.002(2)
C12 0.031(3) 0.043(3) 0.052(3) 0.008(2) 0.006(2) -0.002(2)
C13 0.040(3) 0.042(3) 0.065(3) 0.007(2) 0.017(2) -0.002(2)
C14 0.056(4) 0.033(3) 0.073(4) 0.006(2) 0.015(3) 0.004(2)
C15 0.038(3) 0.050(3) 0.065(3) 0.002(2) 0.016(2) 0.003(2)
C16 0.034(3) 0.036(2) 0.049(3) -0.003(2) 0.008(2) -0.004(2)
C17 0.040(3) 0.049(3) 0.058(3) 0.003(2) 0.006(2) 0.003(2)
C18 0.033(3) 0.057(3) 0.095(5) -0.006(3) 0.006(3) 0.003(3)
C19 0.049(4) 0.072(4) 0.093(5) -0.017(3) 0.035(4) -0.016(3)
C20 0.074(5) 0.069(4) 0.059(3) -0.004(3) 0.030(3) -0.022(3)
C21 0.046(4) 0.064(3) 0.052(3) 0.002(2) 0.004(3) -0.012(3)
F1 0.093(3) 0.061(2) 0.072(2) 0.0023(16) 0.0348(18) -0.0133(19)
F2 0.039(2) 0.060(2) 0.125(3) -0.0129(19) -0.0063(19) -0.0003(15)
N1 0.066(3) 0.043(2) 0.166(4) 0.018(3) 0.062(3) 0.004(2)
N2 0.033(2) 0.035(2) 0.076(3) 0.0019(19) 0.019(2) 0.0003(18)
N3 0.034(3) 0.037(2) 0.066(3) 0.0011(19) 0.013(2) 0.0000(18)

loop_
_atom_type_symbol
_atom_type_description
_atom_type_scat_dispersion_real
_atom_type_scat_dispersion_imag
_atom_type_scat_source
C C 0.0033 0.0016 'International Tables Vol C Tables 4.2.6.8 and 6.1.1.4'
H H 0.0000 0.0000 'International Tables Vol C Tables 4.2.6.8 and 6.1.1.4'
B B 0.0013 0.0007 'International Tables Vol C Tables 4.2.6.8 and 6.1.1.4'
N N 0.0061 0.0033 'International Tables Vol C Tables 4.2.6.8 and 6.1.1.4'
F F 0.0171 0.0103 'International Tables Vol C Tables 4.2.6.8 and 6.1.1.4'
Br Br -0.2901 2.4595 'International Tables Vol C Tables 4.2.6.8 and 6.1.1.4'

loop_
_geom_angle_atom_site_label_1
_geom_angle_atom_site_label_2
_geom_angle_atom_site_label_3
_geom_angle
F2 B1 F1 109.8(5)
F2 B1 N2 110.0(4)
F1 B1 N2 108.9(4)
F2 B1 N3 112.2(4)
F1 B1 N3 110.6(4)
N2 B1 N3 105.2(4)
C6 C1 C2 119.9(6)
C6 C1 N1 120.3(6)
C2 C1 N1 119.7(6)
C1 C2 C3 118.0(6)
C1 C2 H2 121.0
C3 C2 H2 121.0
C4 C3 C2 119.4(7)
C4 C3 H3 120.3
C2 C3 H3 120.3
C3 C4 C5 121.9(7)
C3 C4 H4 119.0
C5 C4 H4 119.0
C4 C5 C6 120.3(7)
C4 C5 H5 119.8
C6 C5 H5 119.8
C5 C6 C1 120.5(6)
C5 C6 H6 119.8
C1 C6 H6 119.8
N1 C7 N2 122.1(5)
N1 C7 C8 129.4(5)
N2 C7 C8 108.4(4)
C9 C8 C7 108.2(4)
C9 C8 Br1 124.8(4)
C7 C8 Br1 126.9(4)
C8 C9 C10 107.8(4)
C8 C9 Br2 124.3(4)
C10 C9 Br2 127.9(3)
C11 C10 N2 121.1(4)
C11 C10 C9 132.4(4)
N2 C10 C9 106.4(4)
C10 C11 C12 119.5(4)
C10 C11 C16 121.8(4)
C12 C11 C16 118.6(4)
N3 C12 C13 106.9(4)
N3 C12 C11 120.9(4)
C13 C12 C11 132.1(5)
C14 C13 C12 107.6(4)
C14 C13 Br3 122.5(4)
C12 C13 Br3 129.9(4)
C15 C14 C13 107.5(4)
C15 C14 Br4 125.4(4)
C13 C14 Br4 127.1(4)
N3 C15 C14 109.5(4)
N3 C15 Br5 123.5(4)
C14 C15 Br5 126.9(4)
C17 C16 C21 119.0(5)
C17 C16 C11 121.4(4)
C21 C16 C11 119.6(4)
C18 C17 C16 120.0(5)
C18 C17 H17 120.0
C16 C17 H17 120.0
C19 C18 C17 120.6(5)
C19 C18 H18 119.7
C17 C18 H18 119.7
C20 C19 C18 120.2(5)
C20 C19 H19 119.9
C18 C19 H19 119.9
C19 C20 C21 119.9(5)
C19 C20 H20 120.1
C21 C20 H20 120.1
C20 C21 C16 120.3(5)
C20 C21 H21 119.8
C16 C21 H21 119.8
C7 N1 C1 128.8(5)
C7 N1 H1 115.6
C1 N1 H1 115.6
C7 N2 C10 109.1(4)
C7 N2 B1 123.9(4)
C10 N2 B1 126.8(4)
C15 N3 C12 108.5(4)
C15 N3 B1 125.4(4)
C12 N3 B1 125.9(4)

loop_
_geom_bond_atom_site_label_1
_geom_bond_atom_site_label_2
_geom_bond_distance
B1 F2 1.353(7)
B1 F1 1.375(7)
B1 N2 1.544(7)
B1 N3 1.546(7)
Br1 C8 1.859(5)
Br2 C9 1.846(5)
Br3 C13 1.863(5)
Br4 C14 1.862(5)
Br5 C15 1.844(5)
C1 C6 1.360(8)
C1 C2 1.369(8)
C1 N1 1.416(6)
C2 C3 1.417(10)
C2 H2 0.9300
C3 C4 1.324(10)
C3 H3 0.9300
C4 C5 1.333(10)
C4 H4 0.9300
C5 C6 1.347(9)
C5 H5 0.9300
C6 H6 0.9300
C7 N1 1.315(7)
C7 N2 1.359(6)
C7 C8 1.426(7)
C8 C9 1.358(6)
C9 C10 1.449(6)
C10 C11 1.362(6)
C10 N2 1.398(6)
C11 C12 1.427(6)
C11 C16 1.483(6)
C12 N3 1.391(6)
C12 C13 1.409(6)
C13 C14 1.386(7)
C14 C15 1.381(7)
C15 N3 1.353(6)
C16 C17 1.373(7)
C16 C21 1.384(6)
C17 C18 1.371(7)
C17 H17 0.9300
C18 C19 1.367(8)
C18 H18 0.9300
C19 C20 1.355(9)
C19 H19 0.9300
C20 C21 1.380(7)
C20 H20 0.9300
C21 H21 0.9300
N1 H1 0.8600
